data_4307863
loop_
_publ_author_name
'Andrea Sella'
'Sarah E. Brown'
'Jonathan W. Steed'
'Derek A. Tocher'

_publ_section_title
;
Synthesis and Solid-State Structures of Pyrazolylmethane Complexes of the
Rare Earths
;
_journal_name_full 'Inorganic Chemistry'
_journal_page_first 1856
_journal_page_last 1864
_journal_paper_doi 10.1021/ic062370f
_journal_volume 46
_journal_year 2007
_chemical_formula_sum 'C31 H46 F9 Ho N6 O12 S3'
_chemical_formula_weight 1126.85
_chemical_name_common 'holmium(tris(3,5-dimethylpyrazolyl)methane) tris-(trifluoromethanesulfonate)'
_chemical_name_systematic
; 
 ? 
;
_space_group_IT_number 15
_symmetry_cell_setting monoclinic
_symmetry_space_group_name_Hall '-C 2yc'
_symmetry_space_group_name_H-M 'C 1 2/c 1'
_atom_sites_solution_hydrogens geom
_atom_sites_solution_primary direct
_atom_sites_solution_secondary difmap
_audit_creation_method SHELXL-97
_cell_angle_alpha 90.00
_cell_angle_beta 95.481(3)
_cell_angle_gamma 90.00
_cell_formula_units_Z 8
_cell_length_a 29.2750(2)
_cell_length_b 19.6570(10)
_cell_length_c 19.8299(15)
_cell_measurement_temperature 120(2)
_cell_volume 11359.1(10)
_computing_cell_refinement DENZO-SMN
_computing_data_collection 'Nonius Collect'
_computing_data_reduction DENZO-SMN
_computing_molecular_graphics 'XSeed (Barbour, 1999)'
_computing_structure_refinement 'SHELXL-97 (Sheldrick, 1997)'
_computing_structure_solution 'SHELXS-97 (Sheldrick, 1990)'
_diffrn_ambient_temperature 120(2)
_diffrn_measured_fraction_theta_full 0.748
_diffrn_measured_fraction_theta_max 0.748
_diffrn_measurement_device_type KappaCCD
_diffrn_radiation_monochromator graphite
_diffrn_radiation_source 'fine-focus sealed tube'
_diffrn_radiation_type MoK\a
_diffrn_radiation_wavelength 0.71073
_diffrn_reflns_av_R_equivalents 0.0793
_diffrn_reflns_av_sigmaI/netI 0.0912
_diffrn_reflns_limit_h_max 34
_diffrn_reflns_limit_h_min -30
_diffrn_reflns_limit_k_max 21
_diffrn_reflns_limit_k_min -22
_diffrn_reflns_limit_l_max 23
_diffrn_reflns_limit_l_min -20
_diffrn_reflns_number 14989
_diffrn_reflns_theta_full 25.00
_diffrn_reflns_theta_max 25.00
_diffrn_reflns_theta_min 2.07
_diffrn_standards_decay_% 0
_exptl_absorpt_coefficient_mu 1.581
_exptl_absorpt_correction_T_max 0.7974
_exptl_absorpt_correction_T_min 0.6484
_exptl_absorpt_correction_type Scalepack
_exptl_crystal_colour colourless
_exptl_crystal_density_diffrn 1.318
_exptl_crystal_density_method 'not measured'
_exptl_crystal_description block
_exptl_crystal_F_000 4528
_exptl_crystal_size_max 0.30
_exptl_crystal_size_mid 0.20
_exptl_crystal_size_min 0.15
_refine_diff_density_max 1.891
_refine_diff_density_min -0.973
_refine_diff_density_rms 0.188
_refine_ls_extinction_coef 0.00031(8)
_refine_ls_extinction_expression Fc^*^=kFc[1+0.001xFc^2^\l^3^/sin(2\q)]^-1/4^
_refine_ls_extinction_method SHELXL
_refine_ls_goodness_of_fit_ref 1.055
_refine_ls_hydrogen_treatment mixed
_refine_ls_matrix_type full
_refine_ls_number_parameters 616
_refine_ls_number_reflns 7478
_refine_ls_number_restraints 324
_refine_ls_restrained_S_all 1.058
_refine_ls_R_factor_all 0.1088
_refine_ls_R_factor_gt 0.0733
_refine_ls_shift/su_max 0.033
_refine_ls_shift/su_mean 0.001
_refine_ls_structure_factor_coef Fsqd
_refine_ls_weighting_details 'calc w=1/[\s^2^(Fo^2^)+(0.1069P)^2^+100.9406P] where P=(Fo^2^+2Fc^2^)/3'
_refine_ls_weighting_scheme calc
_refine_ls_wR_factor_gt 0.1798
_refine_ls_wR_factor_ref 0.2027
_reflns_number_gt 5417
_reflns_number_total 7478
_reflns_threshold_expression >2sigma(I)
_cod_data_source_file ic062370fsi20061212_110210_4.cif
_cod_data_source_block ashol-2b
_cod_database_code 4307863

loop_
_symmetry_equiv_pos_as_xyz
'x, y, z'
'-x, y, -z+1/2'
'x+1/2, y+1/2, z'
'-x+1/2, y+1/2, -z+1/2'
'-x, -y, -z'
'x, -y, z-1/2'
'-x+1/2, -y+1/2, -z'
'x+1/2, -y+1/2, z-1/2'

loop_
_atom_site_label
_atom_site_type_symbol
_atom_site_fract_x
_atom_site_fract_y
_atom_site_fract_z
_atom_site_U_iso_or_equiv
_atom_site_adp_type
_atom_site_occupancy
_atom_site_symmetry_multiplicity
_atom_site_calc_flag
_atom_site_refinement_flags
_atom_site_disorder_assembly
_atom_site_disorder_group
Ho1 Ho 0.177908(17) 0.83229(2) 0.24383(2) 0.0374(2) Uani 1 1 d . . .
S1 S 0.10194(13) 0.92178(18) 0.35397(16) 0.0653(10) Uani 1 1 d . . .
F1 F 0.0529(4) 0.9649(5) 0.2458(5) 0.114(3) Uani 1 1 d U . .
O1 O 0.1317(3) 0.8897(4) 0.3077(4) 0.054(2) Uani 1 1 d U . .
N1 N 0.1159(3) 0.8562(4) 0.1578(4) 0.043(2) Uani 1 1 d . . .
C1 C 0.1640(3) 0.9260(5) 0.0915(5) 0.038(2) Uani 1 1 d U . .
H1 H 0.1598 0.9518 0.0479 0.045 Uiso 1 1 calc R . .
S2 S 0.1524(2) 0.6786(2) 0.1470(2) 0.1017(19) Uani 1 1 d . . .
F2 F 0.1057(4) 1.0337(5) 0.2846(6) 0.114(3) Uani 1 1 d U . .
O2 O 0.1270(3) 0.9556(5) 0.4085(5) 0.085(3) Uani 1 1 d U . .
N2 N 0.1198(3) 0.8976(4) 0.1030(4) 0.037(2) Uani 1 1 d . . .
C2 C 0.0714(4) 0.8406(5) 0.1557(6) 0.048(3) Uani 1 1 d U . .
S3 S 0.28567(13) 0.82741(18) 0.34482(19) 0.0677(10) Uani 1 1 d . . .
F3 F 0.0445(3) 1.0220(5) 0.3335(5) 0.115(3) Uani 1 1 d U . .
O3 O 0.0652(3) 0.8783(5) 0.3688(5) 0.090(3) Uani 1 1 d U . .
N3 N 0.1895(3) 0.9528(4) 0.2085(4) 0.041(2) Uani 1 1 d . . .
C3 C 0.0527(5) 0.7951(7) 0.2074(6) 0.069(4) Uani 1 1 d U . .
H3A H 0.0770 0.7646 0.2269 0.103 Uiso 1 1 calc R . .
H3B H 0.0273 0.7680 0.1856 0.103 Uiso 1 1 calc R . .
H3C H 0.0415 0.8229 0.2435 0.103 Uiso 1 1 calc R . .
F4 F 0.1206(4) 0.5582(4) 0.1380(6) 0.125(4) Uani 1 1 d U . .
O4 O 0.1632(3) 0.7252(3) 0.2048(4) 0.053(2) Uani 1 1 d U . .
N4 N 0.1795(3) 0.9740(4) 0.1438(4) 0.040(2) Uani 1 1 d . . .
C4 C 0.0471(4) 0.8713(6) 0.1014(6) 0.056(3) Uani 1 1 d U . .
H4 H 0.0150 0.8684 0.0894 0.067 Uiso 1 1 calc R . .
F5 F 0.1027(4) 0.6135(5) 0.2261(5) 0.132(4) Uani 1 1 d U . .
O5 O 0.1053(6) 0.6983(7) 0.1054(6) 0.141(5) Uani 1 1 d U . .
N5 N 0.2135(3) 0.8340(4) 0.1362(4) 0.040(2) Uani 1 1 d . . .
C5 C 0.0785(4) 0.9073(5) 0.0676(5) 0.042(3) Uani 1 1 d U . .
F6 F 0.1728(6) 0.5795(6) 0.2234(7) 0.172(6) Uani 1 1 d U . .
O6 O 0.1862(5) 0.6646(6) 0.1069(7) 0.131(5) Uani 1 1 d U . .
N6 N 0.1978(3) 0.8746(4) 0.0839(4) 0.041(2) Uani 1 1 d . . .
C6 C 0.0717(5) 0.9495(7) 0.0051(7) 0.071(4) Uani 1 1 d U . .
H6A H 0.0393 0.9489 -0.0123 0.106 Uiso 1 1 calc R . .
H6B H 0.0902 0.9309 -0.0292 0.106 Uiso 1 1 calc R . .
H6C H 0.0813 0.9964 0.0157 0.106 Uiso 1 1 calc R . .
F7 F 0.3241(4) 0.9386(5) 0.3090(6) 0.134(4) Uani 1 1 d U . .
O7 O 0.2519(3) 0.8409(4) 0.2874(4) 0.056(2) Uani 1 1 d U . .
C7 C 0.2039(4) 1.0077(5) 0.2424(6) 0.049(3) Uani 1 1 d U . .
F8 F 0.3502(4) 0.8486(6) 0.2653(7) 0.129(4) Uani 1 1 d U . .
O8 O 0.2738(4) 0.8590(6) 0.4062(5) 0.098(3) Uani 1 1 d U . .
C8 C 0.2186(5) 1.0060(6) 0.3175(6) 0.065(3) Uani 1 1 d U . .
H8A H 0.1962 1.0309 0.3418 0.098 Uiso 1 1 calc R . .
H8B H 0.2488 1.0274 0.3263 0.098 Uiso 1 1 calc R . .
H8C H 0.2203 0.9587 0.3331 0.098 Uiso 1 1 calc R . .
F9 F 0.3684(4) 0.8730(6) 0.3697(7) 0.140(4) Uani 1 1 d U . .
O9 O 0.3005(3) 0.7583(5) 0.3474(6) 0.092(3) Uani 1 1 d U . .
C9 C 0.2035(4) 1.0640(6) 0.1997(6) 0.057(3) Uani 1 1 d U . .
H9 H 0.2122 1.1092 0.2122 0.068 Uiso 1 1 calc R . .
O10 O 0.1769(3) 0.7635(3) 0.3431(3) 0.051(2) Uani 1 1 d U A .
C10 C 0.1882(4) 1.0419(5) 0.1370(6) 0.046(3) Uani 1 1 d U . .
O11 O 0.2858(4) 1.0019(5) 0.0609(5) 0.093(3) Uiso 1 1 d . . .
C11 C 0.1825(5) 1.0785(6) 0.0709(6) 0.066(3) Uani 1 1 d U . .
H11A H 0.2059 1.0629 0.0423 0.098 Uiso 1 1 calc R . .
H11B H 0.1859 1.1276 0.0788 0.098 Uiso 1 1 calc R . .
H11C H 0.1520 1.0691 0.0482 0.098 Uiso 1 1 calc R . .
O12 O 0.1229(6) 0.8136(8) -0.0826(9) 0.064(4) Uani 0.50 1 d PU . .
C12 C 0.2496(4) 0.7996(5) 0.1149(6) 0.051(3) Uani 1 1 d U . .
O13 O 0.4485(10) 0.6132(12) 0.4317(14) 0.118(8) Uani 0.50 1 d PU . .
C13 C 0.2766(5) 0.7496(7) 0.1588(7) 0.076(4) Uani 1 1 d U . .
H13A H 0.2792 0.7657 0.2058 0.114 Uiso 1 1 calc R . .
H13B H 0.3073 0.7448 0.1436 0.114 Uiso 1 1 calc R . .
H13C H 0.2609 0.7055 0.1560 0.114 Uiso 1 1 calc R . .
C14 C 0.2554(4) 0.8199(6) 0.0490(6) 0.058(3) Uani 1 1 d U . .
H14 H 0.2779 0.8031 0.0218 0.069 Uiso 1 1 calc R . .
C15 C 0.2239(4) 0.8667(6) 0.0309(5) 0.047(3) Uani 1 1 d U . .
C16 C 0.2146(5) 0.9067(6) -0.0327(5) 0.062(3) Uani 1 1 d U . .
H16A H 0.2155 0.9554 -0.0220 0.093 Uiso 1 1 calc R . .
H16B H 0.1842 0.8948 -0.0546 0.093 Uiso 1 1 calc R . .
H16C H 0.2380 0.8963 -0.0634 0.093 Uiso 1 1 calc R . .
C17 C 0.0751(5) 0.9895(8) 0.3016(8) 0.076(4) Uani 1 1 d U . .
C18 C 0.1337(8) 0.6031(9) 0.1868(11) 0.109(6) Uani 1 1 d U . .
C19 C 0.3359(7) 0.8738(10) 0.3179(11) 0.095(5) Uani 1 1 d U . .
C20 C 0.1637(6) 0.7869(7) 0.4106(6) 0.082(4) Uani 1 1 d U . .
C21 C 0.1669(14) 0.717(2) 0.4518(19) 0.074(11) Uani 0.50 1 d PU A 1
C22A C 0.2142(13) 0.6892(17) 0.4253(18) 0.059(9) Uani 0.50 1 d PU A 2
C23 C 0.1937(5) 0.6930(7) 0.3480(7) 0.071(4) Uani 1 1 d U . .
C24A C 0.3091(14) 0.9798(17) 0.121(2) 0.065(10) Uiso 0.50 1 d P B 2
C25A C 0.3518(17) 0.944(3) 0.121(2) 0.131(16) Uiso 0.50 1 d P B 1
C26 C 0.3560(14) 0.950(2) 0.037(2) 0.109(12) Uiso 0.50 1 d P B 2
C27 C 0.3201(7) 0.9983(9) 0.0107(9) 0.111(6) Uiso 1 1 d . B .
C28 C 0.0960(11) 0.8035(14) -0.1435(15) 0.072(8) Uani 0.50 1 d PU . .
H28A H 0.0725 0.8399 -0.1489 0.087 Uiso 0.50 1 calc PR . .
H28B H 0.1156 0.8077 -0.1812 0.087 Uiso 0.50 1 calc PR . .
C29 C 0.0739(14) 0.741(2) -0.1485(19) 0.116(12) Uani 0.50 1 d PU . .
H29A H 0.0876 0.7097 -0.1804 0.139 Uiso 0.50 1 calc PR . .
H29B H 0.0405 0.7454 -0.1614 0.139 Uiso 0.50 1 calc PR . .
C30 C 0.0852(16) 0.717(2) -0.070(2) 0.134(14) Uani 0.50 1 d PU . .
H30A H 0.0563 0.7142 -0.0482 0.160 Uiso 0.50 1 calc PR . .
H30B H 0.0997 0.6719 -0.0685 0.160 Uiso 0.50 1 calc PR . .
C31 C 0.1146(9) 0.7642(12) -0.0349(12) 0.059(6) Uani 0.50 1 d PU . .
H31A H 0.1000 0.7845 0.0033 0.071 Uiso 0.50 1 calc PR . .
H31B H 0.1436 0.7419 -0.0169 0.071 Uiso 0.50 1 calc PR . .
C33 C 0.4232(13) 0.6839(19) 0.3422(17) 0.102(11) Uani 0.50 1 d PU . .
H33A H 0.4445 0.7064 0.3134 0.122 Uiso 0.50 1 calc PR . .
H33B H 0.3922 0.6814 0.3178 0.122 Uiso 0.50 1 calc PR . .
C34 C 0.4228(12) 0.7152(16) 0.4040(17) 0.094(10) Uani 0.50 1 d PU . .
H34A H 0.3907 0.7235 0.4137 0.112 Uiso 0.50 1 calc PR . .
H34B H 0.4386 0.7597 0.4031 0.112 Uiso 0.50 1 calc PR . .
C35 C 0.4455(11) 0.6732(14) 0.4563(14) 0.072(8) Uani 0.50 1 d PU . .
H35A H 0.4765 0.6914 0.4706 0.087 Uiso 0.50 1 calc PR . .
H35B H 0.4277 0.6722 0.4963 0.087 Uiso 0.50 1 calc PR . .
C21A C 0.1859(16) 0.733(2) 0.464(2) 0.087(14) Uani 0.50 1 d PU A 2
C22 C 0.197(2) 0.674(3) 0.426(3) 0.12(2) Uani 0.50 1 d PU A 1
C25 C 0.3585(14) 0.983(2) 0.120(2) 0.103(12) Uiso 0.50 1 d P B 2
C26A C 0.3659(17) 0.994(3) 0.051(2) 0.136(15) Uiso 0.50 1 d P B 1
C24 C 0.300(2) 0.982(3) 0.137(3) 0.12(2) Uiso 0.50 1 d P B 1
C32 C 0.4423(13) 0.6079(18) 0.3690(18) 0.106(11) Uani 0.50 1 d PU . .
H32A H 0.4193 0.5721 0.3558 0.127 Uiso 0.50 1 calc PR . .
H32B H 0.4713 0.5965 0.3497 0.127 Uiso 0.50 1 calc PR . .

loop_
_atom_site_aniso_label
_atom_site_aniso_U_11
_atom_site_aniso_U_22
_atom_site_aniso_U_33
_atom_site_aniso_U_23
_atom_site_aniso_U_13
_atom_site_aniso_U_12
Ho1 0.0397(3) 0.0395(3) 0.0337(3) 0.0022(2) 0.0079(2) 0.0043(2)
S1 0.064(2) 0.086(2) 0.0483(19) 0.0009(16) 0.0198(18) 0.0290(18)
F1 0.139(8) 0.113(7) 0.081(6) -0.011(5) -0.036(6) 0.067(6)
O1 0.067(5) 0.055(4) 0.043(4) 0.001(3) 0.022(4) 0.014(4)
N1 0.042(6) 0.047(5) 0.040(5) 0.007(4) 0.014(5) -0.006(4)
C1 0.035(6) 0.042(5) 0.037(6) 0.010(4) 0.008(5) -0.001(4)
S2 0.169(5) 0.068(2) 0.077(3) -0.025(2) 0.055(3) -0.042(3)
F2 0.101(7) 0.089(6) 0.152(8) 0.030(6) 0.012(7) 0.035(5)
O2 0.086(7) 0.109(7) 0.059(6) -0.028(5) 0.003(5) 0.033(6)
N2 0.034(5) 0.041(5) 0.038(5) -0.003(4) 0.004(4) -0.008(4)
C2 0.050(7) 0.051(6) 0.046(7) 0.004(5) 0.014(6) 0.009(5)
S3 0.055(2) 0.075(2) 0.070(2) 0.0234(18) -0.0110(19) -0.0064(17)
F3 0.105(7) 0.120(7) 0.120(7) -0.024(5) 0.005(6) 0.063(6)
O3 0.068(7) 0.127(8) 0.080(6) 0.018(6) 0.035(6) 0.026(6)
N3 0.062(6) 0.039(5) 0.023(5) -0.001(3) 0.006(4) 0.006(4)
C3 0.056(8) 0.092(9) 0.063(8) 0.015(6) 0.027(7) -0.007(7)
F4 0.153(9) 0.074(5) 0.142(8) -0.032(6) -0.011(7) -0.021(6)
O4 0.067(5) 0.040(4) 0.052(5) -0.005(3) 0.007(4) -0.003(4)
N4 0.043(5) 0.042(5) 0.036(5) -0.001(4) 0.001(4) -0.005(4)
C4 0.041(7) 0.069(7) 0.058(7) 0.001(6) 0.006(6) 0.001(6)
F5 0.156(9) 0.128(8) 0.121(8) 0.001(6) 0.055(7) -0.065(7)
O5 0.185(13) 0.138(9) 0.088(8) -0.010(7) -0.050(9) 0.054(9)
N5 0.034(5) 0.044(5) 0.043(5) -0.009(4) 0.011(4) 0.003(4)
C5 0.031(6) 0.055(6) 0.038(6) -0.001(5) -0.003(5) -0.002(5)
F6 0.229(13) 0.100(8) 0.169(10) -0.032(7) -0.073(10) 0.054(8)
O6 0.137(10) 0.142(10) 0.126(9) -0.066(7) 0.079(8) -0.042(7)
N6 0.041(5) 0.048(5) 0.036(5) 0.004(4) 0.013(4) 0.005(4)
C6 0.059(8) 0.084(9) 0.065(8) 0.015(7) -0.017(7) -0.014(7)
F7 0.117(8) 0.090(7) 0.194(10) 0.034(7) 0.001(7) -0.040(6)
O7 0.036(4) 0.078(5) 0.052(5) 0.016(4) -0.011(4) -0.003(4)
C7 0.056(7) 0.045(6) 0.047(6) -0.007(5) 0.010(6) -0.001(5)
F8 0.094(8) 0.158(9) 0.143(9) 0.001(7) 0.045(7) -0.031(6)
O8 0.119(9) 0.114(7) 0.057(6) 0.009(5) -0.007(6) 0.004(7)
C8 0.083(9) 0.061(7) 0.051(7) -0.009(6) 0.000(7) 0.005(6)
F9 0.074(7) 0.173(9) 0.163(10) 0.015(8) -0.040(7) -0.041(6)
O9 0.074(7) 0.073(6) 0.125(8) 0.035(6) -0.002(6) 0.004(5)
C9 0.059(8) 0.044(6) 0.065(8) -0.010(6) 0.002(6) 0.001(5)
O10 0.065(5) 0.049(4) 0.040(4) 0.009(3) 0.011(4) 0.009(4)
C10 0.043(6) 0.043(6) 0.053(7) 0.000(5) 0.006(6) -0.005(5)
C11 0.068(8) 0.066(7) 0.061(8) 0.017(6) -0.005(7) -0.007(6)
O12 0.045(9) 0.069(9) 0.073(11) 0.010(8) -0.012(8) -0.023(7)
C12 0.040(6) 0.046(6) 0.066(8) -0.008(5) 0.007(6) 0.006(5)
O13 0.147(17) 0.094(13) 0.111(15) 0.013(12) -0.003(13) 0.043(12)
C13 0.063(9) 0.077(8) 0.088(9) -0.006(7) 0.013(8) 0.012(7)
C14 0.058(8) 0.058(7) 0.062(8) -0.021(6) 0.031(7) -0.012(6)
C15 0.055(7) 0.056(7) 0.032(6) -0.013(5) 0.012(5) -0.010(6)
C16 0.069(8) 0.087(8) 0.033(6) 0.000(5) 0.017(6) 0.003(7)
C17 0.057(8) 0.094(10) 0.076(9) -0.007(8) 0.007(8) 0.038(8)
C18 0.108(13) 0.085(11) 0.132(14) -0.034(10) 0.002(12) -0.024(10)
C19 0.077(11) 0.095(11) 0.107(12) 0.010(9) -0.028(10) -0.035(9)
C20 0.127(12) 0.081(9) 0.038(7) 0.018(6) 0.016(8) 0.013(8)
C21 0.083(19) 0.092(18) 0.049(16) 0.028(13) 0.018(15) 0.000(15)
C22A 0.074(17) 0.044(13) 0.058(15) 0.031(11) 0.002(13) 0.015(13)
C23 0.097(10) 0.055(7) 0.060(8) 0.012(6) -0.001(8) 0.009(7)
C28 0.075(15) 0.072(14) 0.068(14) 0.023(12) -0.001(13) 0.010(12)
C29 0.11(2) 0.121(19) 0.110(19) -0.019(15) -0.016(16) -0.012(16)
C30 0.16(2) 0.110(19) 0.14(2) 0.027(16) 0.038(17) -0.026(16)
C31 0.054(13) 0.064(13) 0.055(12) -0.001(11) -0.012(11) 0.000(11)
C33 0.088(18) 0.145(19) 0.068(16) 0.035(14) -0.014(14) 0.000(15)
C34 0.089(17) 0.080(15) 0.110(18) -0.001(14) -0.001(15) 0.024(13)
C35 0.073(15) 0.076(15) 0.068(14) 0.014(12) 0.005(13) 0.009(12)
C21A 0.10(2) 0.087(19) 0.072(19) 0.019(14) -0.004(16) 0.010(16)
C22 0.14(3) 0.11(3) 0.11(3) 0.009(17) -0.003(18) 0.000(18)
C32 0.107(19) 0.118(18) 0.095(17) -0.053(15) 0.019(15) 0.008(15)

loop_
_atom_type_symbol
_atom_type_description
_atom_type_scat_dispersion_real
_atom_type_scat_dispersion_imag
_atom_type_scat_source
C C 0.0033 0.0016 'International Tables Vol C Tables 4.2.6.8 and 6.1.1.4'
H H 0.0000 0.0000 'International Tables Vol C Tables 4.2.6.8 and 6.1.1.4'
N N 0.0061 0.0033 'International Tables Vol C Tables 4.2.6.8 and 6.1.1.4'
O O 0.0106 0.0060 'International Tables Vol C Tables 4.2.6.8 and 6.1.1.4'
F F 0.0171 0.0103 'International Tables Vol C Tables 4.2.6.8 and 6.1.1.4'
S S 0.1246 0.1234 'International Tables Vol C Tables 4.2.6.8 and 6.1.1.4'
Ho Ho -0.2175 4.6783 'International Tables Vol C Tables 4.2.6.8 and 6.1.1.4'

loop_
_geom_angle_atom_site_label_1
_geom_angle_atom_site_label_2
_geom_angle_atom_site_label_3
_geom_angle
_geom_angle_site_symmetry_1
_geom_angle_site_symmetry_3
_geom_angle_publ_flag
O1 Ho1 O7 110.7(3) . . ?
O1 Ho1 O4 123.7(3) . . ?
O7 Ho1 O4 110.1(3) . . ?
O1 Ho1 O10 76.4(2) . . ?
O7 Ho1 O10 79.3(3) . . ?
O4 Ho1 O10 74.9(3) . . ?
O1 Ho1 N1 81.2(3) . . ?
O7 Ho1 N1 152.0(3) . . ?
O4 Ho1 N1 80.5(3) . . ?
O10 Ho1 N1 128.6(3) . . ?
O1 Ho1 N5 144.1(3) . . ?
O7 Ho1 N5 82.0(3) . . ?
O4 Ho1 N5 78.4(3) . . ?
O10 Ho1 N5 139.6(2) . . ?
N1 Ho1 N5 74.7(3) . . ?
O1 Ho1 N3 77.7(3) . . ?
O7 Ho1 N3 83.4(3) . . ?
O4 Ho1 N3 144.0(3) . . ?
O10 Ho1 N3 141.1(2) . . ?
N1 Ho1 N3 74.3(3) . . ?
N5 Ho1 N3 70.4(2) . . ?
O2 S1 O3 118.1(6) . . ?
O2 S1 O1 112.7(5) . . ?
O3 S1 O1 112.1(5) . . ?
O2 S1 C17 104.9(7) . . ?
O3 S1 C17 105.2(7) . . ?
O1 S1 C17 102.0(5) . . ?
S1 O1 Ho1 174.5(5) . . ?
C2 N1 N2 105.6(9) . . ?
C2 N1 Ho1 129.9(7) . . ?
N2 N1 Ho1 124.1(6) . . ?
N6 C1 N4 111.3(9) . . ?
N6 C1 N2 112.5(8) . . ?
N4 C1 N2 111.3(7) . . ?
O6 S2 O4 117.8(7) . . ?
O6 S2 O5 113.1(9) . . ?
O4 S2 O5 111.3(7) . . ?
O6 S2 C18 111.2(10) . . ?
O4 S2 C18 102.9(7) . . ?
O5 S2 C18 98.3(10) . . ?
C5 N2 N1 110.9(8) . . ?
C5 N2 C1 129.2(8) . . ?
N1 N2 C1 119.9(9) . . ?
N1 C2 C4 110.7(10) . . ?
N1 C2 C3 122.3(11) . . ?
C4 C2 C3 127.0(12) . . ?
O9 S3 O8 118.5(7) . . ?
O9 S3 O7 112.6(6) . . ?
O8 S3 O7 112.4(6) . . ?
O9 S3 C19 103.4(8) . . ?
O8 S3 C19 107.1(9) . . ?
O7 S3 C19 100.5(7) . . ?
C7 N3 N4 105.2(8) . . ?
C7 N3 Ho1 132.5(7) . . ?
N4 N3 Ho1 122.3(6) . . ?
S2 O4 Ho1 149.2(5) . . ?
N3 N4 C10 111.6(8) . . ?
N3 N4 C1 120.3(8) . . ?
C10 N4 C1 128.0(9) . . ?
C2 C4 C5 106.7(11) . . ?
N6 N5 C12 105.9(8) . . ?
N6 N5 Ho1 122.1(5) . . ?
C12 N5 Ho1 132.0(8) . . ?
N2 C5 C4 106.1(10) . . ?
N2 C5 C6 123.5(10) . . ?
C4 C5 C6 130.4(11) . . ?
N5 N6 C15 110.3(9) . . ?
N5 N6 C1 121.6(7) . . ?
C15 N6 C1 127.2(9) . . ?
S3 O7 Ho1 146.9(5) . . ?
N3 C7 C9 110.8(10) . . ?
N3 C7 C8 122.2(10) . . ?
C9 C7 C8 127.0(10) . . ?
C10 C9 C7 106.7(10) . . ?
C23 O10 C20 110.1(8) . . ?
C23 O10 Ho1 123.8(6) . . ?
C20 O10 Ho1 125.9(6) . . ?
C9 C10 N4 105.8(10) . . ?
C9 C10 C11 130.7(11) . . ?
N4 C10 C11 123.5(10) . . ?
C24A O11 C27 105(2) . . ?
C24A O11 C24 15(3) . . ?
C27 O11 C24 119(2) . . ?
C28 O12 C31 111.7(18) . . ?
N5 C12 C14 108.5(10) . . ?
N5 C12 C13 122.2(10) . . ?
C14 C12 C13 129.3(10) . . ?
C32 O13 C35 117(3) . . ?
C15 C14 C12 108.0(9) . . ?
C14 C15 N6 107.2(10) . . ?
C14 C15 C16 131.4(10) . . ?
N6 C15 C16 121.4(11) . . ?
F3 C17 F2 108.4(13) . . ?
F3 C17 F1 106.1(13) . . ?
F2 C17 F1 108.7(13) . . ?
F3 C17 S1 111.1(11) . . ?
F2 C17 S1 111.2(11) . . ?
F1 C17 S1 111.2(11) . . ?
F5 C18 F4 112.1(17) . . ?
F5 C18 F6 110(2) . . ?
F4 C18 F6 109.0(17) . . ?
F5 C18 S2 113.9(14) . . ?
F4 C18 S2 107.8(15) . . ?
F6 C18 S2 103.8(14) . . ?
F8 C19 F7 111.7(17) . . ?
F8 C19 F9 111.4(18) . . ?
F7 C19 F9 105.8(15) . . ?
F8 C19 S3 112.3(12) . . ?
F7 C19 S3 107.8(14) . . ?
F9 C19 S3 107.5(13) . . ?
O10 C20 C21A 105.7(19) . . ?
O10 C20 C21 100.8(17) . . ?
C21A C20 C21 24(2) . . ?
C22 C21 C20 111(3) . . ?
C21A C22A C23 107(3) . . ?
O10 C23 C22 106(2) . . ?
O10 C23 C22A 101.5(14) . . ?
C22 C23 C22A 22(2) . . ?
O11 C24A C25 113(3) . . ?
C24 C25A C26A 100(4) . . ?
C27 C26 C25 93(3) . . ?
C26 C27 O11 107.7(19) . . ?
C26 C27 C26A 37(2) . . ?
O11 C27 C26A 106(2) . . ?
C29 C28 O12 114(3) . . ?
C28 C29 C30 98(3) . . ?
C31 C30 C29 111(3) . . ?
O12 C31 C30 105(2) . . ?
C34 C33 C32 99(2) . . ?
C33 C34 C35 110(3) . . ?
O13 C35 C34 107(3) . . ?
C22A C21A C20 105(3) . . ?
C21 C22 C23 104(4) . . ?
C24A C25 C26 92(3) . . ?
C27 C26A C25A 101(3) . . ?
O11 C24 C25A 95(3) . . ?
O13 C32 C33 105(2) . . ?

loop_
_geom_bond_atom_site_label_1
_geom_bond_atom_site_label_2
_geom_bond_distance
_geom_bond_site_symmetry_2
_geom_bond_publ_flag
Ho1 O1 2.243(6) . ?
Ho1 O7 2.260(8) . ?
Ho1 O4 2.270(7) . ?
Ho1 O10 2.391(6) . ?
Ho1 N1 2.417(10) . ?
Ho1 N5 2.464(8) . ?
Ho1 N3 2.502(8) . ?
S1 O2 1.413(10) . ?
S1 O3 1.426(11) . ?
S1 O1 1.468(7) . ?
S1 C17 1.820(15) . ?
F1 C17 1.321(17) . ?
N1 C2 1.334(14) . ?
N1 N2 1.370(11) . ?
C1 N6 1.432(12) . ?
C1 N4 1.442(13) . ?
C1 N2 1.446(12) . ?
S2 O6 1.355(11) . ?
S2 O4 1.478(8) . ?
S2 O5 1.586(15) . ?
S2 C18 1.79(2) . ?
F2 C17 1.314(17) . ?
N2 C5 1.354(12) . ?
C2 C4 1.372(16) . ?
C2 C3 1.504(15) . ?
S3 O9 1.426(10) . ?
S3 O8 1.439(11) . ?
S3 O7 1.460(9) . ?
S3 C19 1.852(18) . ?
F3 C17 1.311(14) . ?
N3 C7 1.320(13) . ?
N3 N4 1.354(11) . ?
F4 C18 1.340(18) . ?
N4 C10 1.369(13) . ?
C4 C5 1.381(15) . ?
F5 C18 1.27(2) . ?
N5 N6 1.353(11) . ?
N5 C12 1.357(13) . ?
C5 C6 1.488(16) . ?
F6 C18 1.38(2) . ?
N6 C15 1.367(12) . ?
F7 C19 1.33(2) . ?
C7 C9 1.393(15) . ?
C7 C8 1.509(15) . ?
F8 C19 1.26(2) . ?
F9 C19 1.331(18) . ?
C9 C10 1.352(16) . ?
O10 C23 1.471(14) . ?
O10 C20 1.499(14) . ?
C10 C11 1.491(15) . ?
O11 C24A 1.39(4) . ?
O11 C27 1.483(19) . ?
O11 C24 1.58(6) . ?
O12 C28 1.39(3) . ?
O12 C31 1.39(3) . ?
C12 C14 1.392(16) . ?
C12 C13 1.488(17) . ?
O13 C32 1.24(3) . ?
O13 C35 1.28(3) . ?
C14 C15 1.328(17) . ?
C15 C16 1.490(16) . ?
C20 C21A 1.59(5) . ?
C20 C21 1.60(4) . ?
C21 C22 1.35(7) . ?
C22A C21A 1.47(6) . ?
C22A C23 1.59(4) . ?
C23 C22 1.59(6) . ?
C24A C25 1.45(5) . ?
C25A C24 1.74(7) . ?
C25A C26A 1.77(7) . ?
C26 C27 1.47(4) . ?
C26 C25 1.78(6) . ?
C27 C26A 1.50(5) . ?
C28 C29 1.39(4) . ?
C29 C30 1.62(5) . ?
C30 C31 1.40(4) . ?
C33 C34 1.37(4) . ?
C33 C32 1.66(5) . ?
C34 C35 1.44(4) . ?
